data_1557239
loop_
_publ_author_name
'Navarro, Miquel'
'Toledo, Alberto'
'Mallet-Ladeira, Sonia'
'Sosa Carrizo, E. Daiann'
'Miqueu, Karinne'
'Bourissou, Didier'

_publ_section_title
;
 Versatility and adaptative behaviour of the P^N chelating ligand
 MeDalphos within gold(i) \p complexes
;
_journal_issue 10
_journal_name_full 'Chemical Science'
_journal_page_first 2750
_journal_page_last 2758
_journal_paper_doi 10.1039/C9SC06398F
_journal_volume 11
_journal_year 2020
_chemical_formula_moiety 'C38 H47 Au N2 O2 P, F6 Sb'
_chemical_formula_sum 'C38 H47 Au F6 N2 O2 P Sb'
_chemical_formula_weight 1027.48
_space_group_IT_number 14
_space_group_name_Hall '-P 2ybc'
_space_group_name_H-M_alt 'P 1 21/c 1'
_symmetry_cell_setting monoclinic
_symmetry_Int_Tables_number 14
_symmetry_space_group_name_Hall '-P 2ybc'
_symmetry_space_group_name_H-M 'P 1 21/c 1'
_atom_sites_solution_hydrogens mixed
_audit_update_record
;
2019-11-25 deposited with the CCDC.	2020-01-31 downloaded from the CCDC.
;
_cell_angle_alpha 90
_cell_angle_beta 98.974(5)
_cell_angle_gamma 90
_cell_formula_units_Z 4
_cell_length_a 10.7728(7)
_cell_length_b 11.1430(9)
_cell_length_c 30.591(2)
_cell_measurement_reflns_used 7740
_cell_measurement_temperature 193(2)
_cell_measurement_theta_max 26.41
_cell_measurement_theta_min 2.70
_cell_volume 3627.2(4)
_computing_cell_refinement SAINT
_computing_data_collection APEX2
_computing_data_reduction SAINT
_computing_molecular_graphics 'Ortep-3 for Windows (Farrugia, 1997)'
_computing_publication_material 'WinGX publication routines (Farrugia, 1999)'
_computing_structure_refinement 'SHELXL-2014/7 (Sheldrick, 2008)'
_computing_structure_solution 'SHELXT (Sheldrick 2015)'
_diffrn_ambient_temperature 193(2)
_diffrn_measured_fraction_theta_full 0.995
_diffrn_measured_fraction_theta_max 0.995
_diffrn_measurement_device_type 'Bruker Kappa APEX II Quazar'
_diffrn_measurement_method 'phi and omega scans'
_diffrn_radiation_monochromator 'multilayer optics'
_diffrn_radiation_source 'microfocus sealed tube'
_diffrn_radiation_type MoK\a
_diffrn_radiation_wavelength 0.71073
_diffrn_reflns_av_R_equivalents 0.0554
_diffrn_reflns_av_unetI/netI 0.0377
_diffrn_reflns_Laue_measured_fraction_full 0.995
_diffrn_reflns_Laue_measured_fraction_max 0.995
_diffrn_reflns_limit_h_max 12
_diffrn_reflns_limit_h_min -12
_diffrn_reflns_limit_k_max 13
_diffrn_reflns_limit_k_min -13
_diffrn_reflns_limit_l_max 36
_diffrn_reflns_limit_l_min -36
_diffrn_reflns_number 37150
_diffrn_reflns_point_group_measured_fraction_full 0.995
_diffrn_reflns_point_group_measured_fraction_max 0.995
_diffrn_reflns_theta_full 25.07
_diffrn_reflns_theta_max 25.07
_diffrn_reflns_theta_min 1.914
_diffrn_standards_decay_% 0
_diffrn_standards_interval_count 0
_diffrn_standards_interval_time 0
_diffrn_standards_number 0
_exptl_absorpt_coefficient_mu 4.897
_exptl_absorpt_correction_T_max 0.7469
_exptl_absorpt_correction_T_min 0.5799
_exptl_absorpt_correction_type multi-scan
_exptl_absorpt_process_details 'SADABS (Bruker-AXS)'
_exptl_crystal_colour colourless
_exptl_crystal_density_diffrn 1.881
_exptl_crystal_density_method 'not measured'
_exptl_crystal_description block
_exptl_crystal_F_000 2016
_exptl_crystal_size_max 0.2
_exptl_crystal_size_mid 0.1
_exptl_crystal_size_min 0.04
_refine_diff_density_max 3.717
_refine_diff_density_min -1.47
_refine_diff_density_rms 0.15
_refine_ls_extinction_method none
_refine_ls_goodness_of_fit_ref 1.079
_refine_ls_hydrogen_treatment mixed
_refine_ls_matrix_type full
_refine_ls_number_parameters 535
_refine_ls_number_reflns 6414
_refine_ls_number_restraints 279
_refine_ls_restrained_S_all 1.132
_refine_ls_R_factor_all 0.0529
_refine_ls_R_factor_gt 0.0429
_refine_ls_shift/su_max 0.004
_refine_ls_shift/su_mean 0
_refine_ls_structure_factor_coef Fsqd
_refine_ls_weighting_details 'w=1/[\s^2^(Fo^2^)+(0.0474P)^2^+21.4974P] where P=(Fo^2^+2Fc^2^)/3'
_refine_ls_weighting_scheme calc
_refine_ls_wR_factor_gt 0.1024
_refine_ls_wR_factor_ref 0.1076
_reflns_Friedel_coverage 0
_reflns_number_gt 5481
_reflns_number_total 6414
_reflns_threshold_expression 'I > 2\s(I)'
_cod_data_source_file c9sc06398f2.cif
_cod_data_source_block ATP064
_cod_depositor_comments
;Adding full bibliography for 1557234--1557239.cif.

 Adding full bibliography for 1557234--1557239.cif.
;
_cod_original_cell_volume 3627.3(5)
_cod_original_sg_symbol_H-M 'P 21/c'
_cod_database_code 1557239

loop_
_symmetry_equiv_pos_as_xyz
'x, y, z'
'-x, y+1/2, -z+1/2'
'-x, -y, -z'
'x, -y-1/2, z-1/2'

loop_
_atom_site_label
_atom_site_type_symbol
_atom_site_fract_x
_atom_site_fract_y
_atom_site_fract_z
_atom_site_U_iso_or_equiv
_atom_site_adp_type
_atom_site_occupancy
_atom_site_site_symmetry_order
_atom_site_calc_flag
_atom_site_refinement_flags_posn
_atom_site_refinement_flags_adp
_atom_site_refinement_flags_occupancy
_atom_site_disorder_assembly
_atom_site_disorder_group
C1 C 0.5251(7) 0.0849(6) 0.3734(2) 0.0257(15) Uani 1 1 d . . . . .
C2 C 0.4216(7) 0.0129(7) 0.3604(2) 0.0319(16) Uani 1 1 d . . . . .
H2 H 0.3412 0.0494 0.3538 0.038 Uiso 1 1 calc R U . . .
C3 C 0.4309(8) -0.1097(7) 0.3564(2) 0.0347(17) Uani 1 1 d . . . . .
H3 H 0.3577 -0.1568 0.3477 0.042 Uiso 1 1 calc R U . . .
C4 C 0.5467(8) -0.1631(7) 0.3651(2) 0.0374(18) Uani 1 1 d . . . . .
H4 H 0.554 -0.2478 0.3628 0.045 Uiso 1 1 calc R U . . .
C5 C 0.6544(7) -0.0929(6) 0.3774(2) 0.0317(16) Uani 1 1 d . . . . .
H5 H 0.7348 -0.1299 0.3827 0.038 Uiso 1 1 calc R U . . .
C6 C 0.6438(7) 0.0306(6) 0.3816(2) 0.0284(15) Uani 1 1 d . . . . .
C7 C 0.8357(8) 0.0634(7) 0.4357(3) 0.045(2) Uani 1 1 d . . . . .
H7A H 0.8599 -0.021 0.434 0.068 Uiso 1 1 calc R U . . .
H7B H 0.7841 0.0732 0.4591 0.068 Uiso 1 1 calc R U . . .
H7C H 0.9114 0.113 0.4424 0.068 Uiso 1 1 calc R U . . .
C8 C 0.8379(8) 0.0880(7) 0.3566(3) 0.045(2) Uani 1 1 d . . . . .
H8A H 0.8612 0.0035 0.3542 0.068 Uiso 1 1 calc R U . . .
H8B H 0.9141 0.1369 0.3632 0.068 Uiso 1 1 calc R U . . .
H8C H 0.7888 0.1144 0.3285 0.068 Uiso 1 1 calc R U . . .
C9 C 0.4258(6) 0.2534(6) 0.4324(2) 0.0236(14) Uani 1 1 d . . . . .
C10 C 0.5090(7) 0.1869(7) 0.4711(2) 0.0322(16) Uani 1 1 d . . . . .
H10A H 0.5182 0.1017 0.463 0.039 Uiso 1 1 calc R U . . .
H10B H 0.5937 0.2236 0.4764 0.039 Uiso 1 1 calc R U . . .
C11 C 0.4496(8) 0.1945(7) 0.5132(2) 0.0363(18) Uani 1 1 d . . . . .
H11 H 0.5035 0.151 0.5377 0.044 Uiso 1 1 calc R U . . .
C12 C 0.4135(7) 0.3851(6) 0.4460(2) 0.0303(16) Uani 1 1 d . . . . .
H12A H 0.3605 0.4292 0.4219 0.036 Uiso 1 1 calc R U . . .
H12B H 0.4976 0.4231 0.4511 0.036 Uiso 1 1 calc R U . . .
C13 C 0.2362(8) 0.2037(8) 0.4676(3) 0.0401(18) Uani 1 1 d . . . . .
H13 H 0.1507 0.1665 0.4628 0.048 Uiso 1 1 calc R U . . .
C14 C 0.2254(7) 0.3354(8) 0.4798(2) 0.0403(19) Uani 1 1 d . . . . .
H14A H 0.1724 0.3782 0.4553 0.048 Uiso 1 1 calc R U . . .
H14B H 0.1846 0.3421 0.5066 0.048 Uiso 1 1 calc R U . . .
C15 C 0.3542(7) 0.3927(7) 0.4885(2) 0.0330(16) Uani 1 1 d . . . . .
H15 H 0.346 0.4787 0.4969 0.04 Uiso 1 1 calc R U . . .
C16 C 0.4393(7) 0.3270(7) 0.5258(2) 0.0363(18) Uani 1 1 d . . . . .
H16A H 0.4038 0.3335 0.5536 0.044 Uiso 1 1 calc R U . . .
H16B H 0.5238 0.3642 0.5305 0.044 Uiso 1 1 calc R U . . .
C17 C 0.2946(7) 0.1931(7) 0.4253(2) 0.0344(17) Uani 1 1 d . . . . .
H17A H 0.2396 0.2326 0.4005 0.041 Uiso 1 1 calc R U . . .
H17B H 0.3028 0.1074 0.4177 0.041 Uiso 1 1 calc R U . . .
C18 C 0.3195(8) 0.1374(7) 0.5047(2) 0.043(2) Uani 1 1 d . . . . .
H18A H 0.3269 0.0521 0.4964 0.052 Uiso 1 1 calc R U . . .
H18B H 0.281 0.1405 0.5321 0.052 Uiso 1 1 calc R U . . .
C19 C 0.4351(7) 0.3236(6) 0.3334(2) 0.0281(15) Uani 1 1 d . . . . .
C20 C 0.4785(9) 0.4785(9) 0.2587(3) 0.057(3) Uani 1 1 d . . . . .
H20A H 0.4487 0.5206 0.2305 0.068 Uiso 1 1 calc R U . . .
H20B H 0.5695 0.4942 0.2669 0.068 Uiso 1 1 calc R U . . .
C21 C 0.2478(9) 0.3715(10) 0.2767(3) 0.061(3) Uani 1 1 d . . . . .
H21 H 0.1556 0.3574 0.2681 0.073 Uiso 1 1 calc R U . . .
C22 C 0.3156(11) 0.3231(9) 0.2405(3) 0.067(3) Uani 1 1 d . . . . .
H22A H 0.2833 0.363 0.2121 0.081 Uiso 1 1 calc R U . . .
H22B H 0.2999 0.2358 0.2369 0.081 Uiso 1 1 calc R U . . .
C23 C 0.4565(10) 0.3460(9) 0.2527(3) 0.056(3) Uani 1 1 d . . . . .
H23 H 0.5008 0.3159 0.2284 0.067 Uiso 1 1 calc R U . . .
C24 C 0.2941(8) 0.3027(9) 0.3200(3) 0.053(2) Uani 1 1 d . . . . .
H24A H 0.2487 0.3313 0.3438 0.063 Uiso 1 1 calc R U . . .
H24B H 0.2772 0.2159 0.3155 0.063 Uiso 1 1 calc R U . . .
C25 C 0.4091(9) 0.5255(8) 0.2944(3) 0.052(2) Uani 1 1 d . . . . .
H25 H 0.425 0.6135 0.2984 0.062 Uiso 1 1 calc R U . . .
C26 C 0.4575(9) 0.4592(7) 0.3387(3) 0.043(2) Uani 1 1 d . . . . .
H26A H 0.5484 0.4749 0.3475 0.052 Uiso 1 1 calc R U . . .
H26B H 0.413 0.4902 0.3624 0.052 Uiso 1 1 calc R U . . .
C27 C 0.5076(9) 0.2810(8) 0.2962(2) 0.046(2) Uani 1 1 d . . . . .
H27A H 0.5983 0.2986 0.3047 0.056 Uiso 1 1 calc R U . . .
H27B H 0.4976 0.1932 0.2921 0.056 Uiso 1 1 calc R U . . .
C28 C 0.2706(9) 0.5038(10) 0.2826(3) 0.061(3) Uani 1 1 d . . . . .
H28A H 0.2376 0.5466 0.2548 0.073 Uiso 1 1 calc R U . . .
H28B H 0.2265 0.5346 0.3064 0.073 Uiso 1 1 calc R U . . .
C29 C 0.9000(7) 0.3870(8) 0.4138(3) 0.0405(19) Uani 1 1 d . . . . .
H29 H 0.938(8) 0.372(7) 0.440(3) 0.04(2) Uiso 1 1 d . . . . .
C30 C 0.8035(8) 0.4716(8) 0.4096(3) 0.0402(19) Uani 1 1 d . . . . .
H30 H 0.781(9) 0.507(8) 0.432(3) 0.06(3) Uiso 1 1 d . . . . .
C31 C 0.7948(7) 0.5295(7) 0.3646(3) 0.0393(19) Uani 1 1 d . . . . .
C32 C 0.9509(7) 0.3832(7) 0.3716(3) 0.0383(18) Uani 1 1 d . . . . .
C33 C 0.8926(7) 0.4780(8) 0.2976(3) 0.0396(19) Uani 1 1 d . . . . .
C34 C 0.8631(8) 0.3799(8) 0.2696(3) 0.045(2) Uani 1 1 d . . . . .
H34 H 0.8351 0.3072 0.281 0.054 Uiso 1 1 calc R U . . .
C35 C 0.8745(9) 0.3880(9) 0.2260(3) 0.053(2) Uani 1 1 d . . . . .
H35 H 0.8551 0.3208 0.207 0.064 Uiso 1 1 calc R U . . .
C36 C 0.9146(8) 0.4948(10) 0.2093(3) 0.055(2) Uani 1 1 d . . . . .
H36 H 0.9232 0.5004 0.1789 0.066 Uiso 1 1 calc R U . . .
C37 C 0.9408(9) 0.5892(10) 0.2357(3) 0.059(3) Uani 1 1 d . . . . .
H37 H 0.9666 0.6619 0.2236 0.071 Uiso 1 1 calc R U . . .
C38 C 0.9314(8) 0.5841(8) 0.2812(3) 0.049(2) Uani 1 1 d . . . . .
H38 H 0.9512 0.6518 0.2998 0.058 Uiso 1 1 calc R U . . .
N1 N 0.7620(5) 0.1017(5) 0.39230(19) 0.0292(13) Uani 1 1 d . . . . .
N2 N 0.8817(6) 0.4660(6) 0.3436(2) 0.0371(15) Uani 1 1 d . . . . .
O1 O 0.7310(6) 0.6095(5) 0.3490(2) 0.0525(15) Uani 1 1 d . . . . .
O2 O 1.0327(5) 0.3198(5) 0.36146(19) 0.0475(14) Uani 1 1 d . . . . .
Sb1 Sb 0.1186(7) 0.7496(4) 0.43011(18) 0.0452(9) Uani 0.576(7) 1 d D U P A 1
F1 F 0.0152(16) 0.8097(14) 0.3812(5) 0.118(4) Uani 0.576(7) 1 d D U P A 1
F2 F 0.0341(13) 0.6067(11) 0.4240(5) 0.102(3) Uani 0.576(7) 1 d D U P A 1
F3 F 0.2069(14) 0.6887(14) 0.4843(4) 0.105(4) Uani 0.576(7) 1 d D U P A 1
F4 F 0.2111(15) 0.8858(12) 0.4415(5) 0.117(4) Uani 0.576(7) 1 d D U P A 1
F5 F 0.2341(14) 0.6904(13) 0.3996(5) 0.117(4) Uani 0.576(7) 1 d D U P A 1
F6 F 0.0081(12) 0.8124(12) 0.4650(4) 0.103(3) Uani 0.576(7) 1 d D U P A 1
Sb1' Sb 0.1036(9) 0.7480(6) 0.4276(3) 0.0536(14) Uani 0.424(7) 1 d D U P A 2
F1' F 0.112(2) 0.9052(13) 0.4487(7) 0.113(4) Uani 0.424(7) 1 d D U P A 2
F2' F 0.129(2) 0.6897(18) 0.4852(5) 0.103(4) Uani 0.424(7) 1 d D U P A 2
F3' F 0.0966(18) 0.5885(13) 0.4078(6) 0.092(4) Uani 0.424(7) 1 d D U P A 2
F4' F 0.0909(19) 0.7972(18) 0.3714(5) 0.102(4) Uani 0.424(7) 1 d D U P A 2
F5' F -0.0643(12) 0.7501(16) 0.4271(6) 0.096(3) Uani 0.424(7) 1 d D U P A 2
F6' F 0.2758(12) 0.7473(18) 0.4308(7) 0.105(4) Uani 0.424(7) 1 d D U P A 2
P1 P 0.51094(16) 0.24551(16) 0.38444(5) 0.0221(3) Uani 1 1 d . . . . .
Au1 Au 0.72326(2) 0.29675(3) 0.40027(2) 0.02786(10) Uani 1 1 d . . . . .

loop_
_atom_site_aniso_label
_atom_site_aniso_U_11
_atom_site_aniso_U_22
_atom_site_aniso_U_33
_atom_site_aniso_U_23
_atom_site_aniso_U_13
_atom_site_aniso_U_12
C1 0.031(4) 0.028(4) 0.019(3) -0.001(3) 0.007(3) 0.005(3)
C2 0.030(4) 0.037(4) 0.030(4) -0.004(3) 0.009(3) 0.003(3)
C3 0.041(5) 0.037(4) 0.027(4) -0.006(3) 0.008(3) -0.002(3)
C4 0.061(6) 0.027(4) 0.025(4) 0.000(3) 0.009(3) 0.008(4)
C5 0.041(4) 0.034(4) 0.021(3) 0.003(3) 0.005(3) 0.017(3)
C6 0.036(4) 0.036(4) 0.014(3) 0.001(3) 0.004(3) 0.010(3)
C7 0.032(4) 0.043(5) 0.054(5) 0.013(4) -0.015(4) 0.004(4)
C8 0.043(5) 0.042(5) 0.059(5) -0.004(4) 0.032(4) 0.008(4)
C9 0.023(4) 0.029(3) 0.019(3) 0.002(3) 0.004(3) 0.006(3)
C10 0.033(4) 0.038(4) 0.026(3) 0.006(3) 0.003(3) 0.013(3)
C11 0.046(5) 0.040(4) 0.022(3) 0.004(3) 0.005(3) 0.012(4)
C12 0.036(4) 0.026(4) 0.032(4) 0.000(3) 0.012(3) 0.004(3)
C13 0.032(4) 0.054(5) 0.037(4) -0.008(4) 0.014(3) -0.005(4)
C14 0.030(4) 0.060(5) 0.032(4) -0.007(4) 0.010(3) 0.012(4)
C15 0.039(4) 0.035(4) 0.027(4) -0.008(3) 0.008(3) 0.005(3)
C16 0.035(4) 0.050(5) 0.023(3) -0.011(3) 0.005(3) 0.004(4)
C17 0.031(4) 0.043(4) 0.030(4) -0.004(3) 0.008(3) -0.005(3)
C18 0.066(6) 0.041(5) 0.026(4) -0.001(3) 0.015(4) -0.003(4)
C19 0.024(4) 0.037(4) 0.025(3) 0.000(3) 0.006(3) 0.006(3)
C20 0.048(6) 0.077(7) 0.047(5) 0.031(5) 0.010(4) 0.003(5)
C21 0.038(5) 0.097(8) 0.043(5) 0.030(5) -0.010(4) -0.016(5)
C22 0.106(9) 0.052(6) 0.034(5) 0.014(4) -0.022(5) -0.018(6)
C23 0.086(8) 0.060(6) 0.026(4) 0.014(4) 0.022(4) 0.019(5)
C24 0.033(5) 0.085(7) 0.036(4) 0.030(4) -0.010(4) -0.013(4)
C25 0.072(7) 0.030(4) 0.049(5) 0.012(4) -0.004(5) 0.006(4)
C26 0.057(6) 0.032(4) 0.036(4) -0.001(3) -0.004(4) 0.003(4)
C27 0.067(6) 0.046(5) 0.029(4) 0.008(3) 0.018(4) 0.022(4)
C28 0.057(6) 0.081(7) 0.044(5) 0.022(5) 0.007(4) 0.031(5)
C29 0.018(4) 0.066(6) 0.036(4) -0.005(4) -0.002(3) -0.009(4)
C30 0.029(4) 0.048(5) 0.045(5) -0.022(4) 0.008(4) -0.010(4)
C31 0.029(4) 0.031(4) 0.061(5) -0.010(4) 0.014(4) -0.004(3)
C32 0.024(4) 0.047(5) 0.044(4) -0.004(4) 0.005(3) 0.002(3)
C33 0.019(4) 0.052(5) 0.049(5) 0.002(4) 0.009(3) 0.010(3)
C34 0.046(5) 0.044(5) 0.046(5) 0.010(4) 0.013(4) 0.005(4)
C35 0.048(6) 0.064(6) 0.047(5) -0.007(4) 0.003(4) 0.005(5)
C36 0.037(5) 0.083(7) 0.046(5) 0.012(5) 0.006(4) 0.011(5)
C37 0.040(5) 0.068(7) 0.072(7) 0.033(6) 0.019(5) 0.008(5)
C38 0.037(5) 0.048(5) 0.062(6) 0.004(4) 0.012(4) -0.006(4)
N1 0.022(3) 0.033(3) 0.035(3) 0.002(3) 0.013(2) 0.007(2)
N2 0.028(3) 0.039(4) 0.046(4) 0.000(3) 0.011(3) 0.005(3)
O1 0.051(4) 0.033(3) 0.077(4) 0.002(3) 0.022(3) 0.009(3)
O2 0.029(3) 0.060(4) 0.054(3) 0.008(3) 0.010(3) 0.014(3)
Sb1 0.047(2) 0.0397(13) 0.0492(13) 0.0058(11) 0.0099(12) -0.0111(10)
F1 0.122(8) 0.126(7) 0.096(6) 0.025(6) -0.009(6) 0.030(7)
F2 0.090(7) 0.076(5) 0.135(8) -0.005(5) -0.001(6) -0.037(5)
F3 0.077(8) 0.125(8) 0.098(6) 0.005(6) -0.029(6) 0.014(7)
F4 0.110(7) 0.085(6) 0.157(8) -0.027(6) 0.028(6) -0.038(6)
F5 0.105(7) 0.119(8) 0.138(7) -0.035(6) 0.057(6) 0.007(6)
F6 0.089(6) 0.114(7) 0.113(6) 0.000(6) 0.037(5) 0.033(5)
Sb1' 0.0351(17) 0.054(2) 0.070(2) -0.0164(17) 0.0033(13) -0.0037(13)
F1' 0.106(8) 0.071(6) 0.154(8) -0.035(6) -0.004(8) 0.000(6)
F2' 0.103(8) 0.122(8) 0.083(6) 0.015(6) 0.013(7) 0.004(9)
F3' 0.091(8) 0.064(5) 0.120(8) -0.026(6) 0.014(8) -0.004(6)
F4' 0.093(9) 0.127(8) 0.084(6) 0.034(6) 0.010(6) -0.002(9)
F5' 0.058(5) 0.102(7) 0.130(8) 0.000(7) 0.022(6) 0.006(5)
F6' 0.049(5) 0.122(8) 0.142(9) -0.001(8) 0.007(6) -0.007(6)
P1 0.0189(9) 0.0267(9) 0.0206(8) -0.0010(7) 0.0033(6) 0.0036(7)
Au1 0.02053(15) 0.03726(17) 0.02557(15) -0.00339(11) 0.00292(10) 0.00229(12)

loop_
_atom_type_symbol
_atom_type_description
_atom_type_scat_dispersion_real
_atom_type_scat_dispersion_imag
_atom_type_scat_source
C C 0.0033 0.0016 'International Tables Vol C Tables 4.2.6.8 and 6.1.1.4'
H H 0 0 'International Tables Vol C Tables 4.2.6.8 and 6.1.1.4'
N N 0.0061 0.0033 'International Tables Vol C Tables 4.2.6.8 and 6.1.1.4'
O O 0.0106 0.006 'International Tables Vol C Tables 4.2.6.8 and 6.1.1.4'
F F 0.0171 0.0103 'International Tables Vol C Tables 4.2.6.8 and 6.1.1.4'
P P 0.1023 0.0942 'International Tables Vol C Tables 4.2.6.8 and 6.1.1.4'
Sb Sb -0.5866 1.5461 'International Tables Vol C Tables 4.2.6.8 and 6.1.1.4'
Au Au -2.0133 8.8022 'International Tables Vol C Tables 4.2.6.8 and 6.1.1.4'

loop_
_geom_angle_atom_site_label_1
_geom_angle_atom_site_label_2
_geom_angle_atom_site_label_3
_geom_angle
C2 C1 C6 118.3(6)
C2 C1 P1 122.3(5)
C6 C1 P1 119.2(5)
C3 C2 C1 122.4(7)
C3 C2 H2 118.8
C1 C2 H2 118.8
C4 C3 C2 119.3(7)
C4 C3 H3 120.3
C2 C3 H3 120.3
C3 C4 C5 120.0(7)
C3 C4 H4 120
C5 C4 H4 120
C6 C5 C4 120.2(7)
C6 C5 H5 119.9
C4 C5 H5 119.9
C5 C6 C1 119.7(7)
C5 C6 N1 117.9(6)
C1 C6 N1 122.3(6)
N1 C7 H7A 109.5
N1 C7 H7B 109.5
H7A C7 H7B 109.5
N1 C7 H7C 109.5
H7A C7 H7C 109.5
H7B C7 H7C 109.5
N1 C8 H8A 109.5
N1 C8 H8B 109.5
H8A C8 H8B 109.5
N1 C8 H8C 109.5
H8A C8 H8C 109.5
H8B C8 H8C 109.5
C12 C9 C17 109.7(6)
C12 C9 C10 108.1(5)
C17 C9 C10 107.7(6)
C12 C9 P1 109.6(5)
C17 C9 P1 115.1(5)
C10 C9 P1 106.4(4)
C11 C10 C9 110.4(6)
C11 C10 H10A 109.6
C9 C10 H10A 109.6
C11 C10 H10B 109.6
C9 C10 H10B 109.6
H10A C10 H10B 108.1
C18 C11 C10 109.1(6)
C18 C11 C16 110.2(6)
C10 C11 C16 108.7(6)
C18 C11 H11 109.6
C10 C11 H11 109.6
C16 C11 H11 109.6
C9 C12 C15 110.3(6)
C9 C12 H12A 109.6
C15 C12 H12A 109.6
C9 C12 H12B 109.6
C15 C12 H12B 109.6
H12A C12 H12B 108.1
C14 C13 C18 110.1(6)
C14 C13 C17 109.8(7)
C18 C13 C17 108.7(7)
C14 C13 H13 109.4
C18 C13 H13 109.4
C17 C13 H13 109.4
C15 C14 C13 110.3(6)
C15 C14 H14A 109.6
C13 C14 H14A 109.6
C15 C14 H14B 109.6
C13 C14 H14B 109.6
H14A C14 H14B 108.1
C14 C15 C16 110.8(7)
C14 C15 C12 108.6(6)
C16 C15 C12 108.8(6)
C14 C15 H15 109.5
C16 C15 H15 109.5
C12 C15 H15 109.5
C15 C16 C11 109.4(6)
C15 C16 H16A 109.8
C11 C16 H16A 109.8
C15 C16 H16B 109.8
C11 C16 H16B 109.8
H16A C16 H16B 108.2
C13 C17 C9 109.6(6)
C13 C17 H17A 109.8
C9 C17 H17A 109.8
C13 C17 H17B 109.8
C9 C17 H17B 109.8
H17A C17 H17B 108.2
C13 C18 C11 110.1(6)
C13 C18 H18A 109.6
C11 C18 H18A 109.7
C13 C18 H18B 109.7
C11 C18 H18B 109.7
H18A C18 H18B 108.2
C24 C19 C26 108.1(7)
C24 C19 C27 110.6(7)
C26 C19 C27 106.9(6)
C24 C19 P1 116.2(5)
C26 C19 P1 109.2(5)
C27 C19 P1 105.5(5)
C23 C20 C25 110.0(7)
C23 C20 H20A 109.7
C25 C20 H20A 109.7
C23 C20 H20B 109.7
C25 C20 H20B 109.7
H20A C20 H20B 108.2
C28 C21 C22 110.4(8)
C28 C21 C24 111.2(8)
C22 C21 C24 108.7(9)
C28 C21 H21 108.8
C22 C21 H21 108.8
C24 C21 H21 108.8
C21 C22 C23 109.6(7)
C21 C22 H22A 109.7
C23 C22 H22A 109.7
C21 C22 H22B 109.7
C23 C22 H22B 109.7
H22A C22 H22B 108.2
C20 C23 C22 109.0(8)
C20 C23 C27 109.1(8)
C22 C23 C27 109.8(8)
C20 C23 H23 109.6
C22 C23 H23 109.6
C27 C23 H23 109.6
C19 C24 C21 109.2(7)
C19 C24 H24A 109.8
C21 C24 H24A 109.8
C19 C24 H24B 109.8
C21 C24 H24B 109.8
H24A C24 H24B 108.3
C28 C25 C20 110.8(8)
C28 C25 C26 108.6(8)
C20 C25 C26 109.2(7)
C28 C25 H25 109.4
C20 C25 H25 109.4
C26 C25 H25 109.4
C19 C26 C25 110.3(6)
C19 C26 H26A 109.6
C25 C26 H26A 109.6
C19 C26 H26B 109.6
C25 C26 H26B 109.6
H26A C26 H26B 108.1
C23 C27 C19 109.7(7)
C23 C27 H27A 109.7
C19 C27 H27A 109.7
C23 C27 H27B 109.7
C19 C27 H27B 109.7
H27A C27 H27B 108.2
C25 C28 C21 108.9(8)
C25 C28 H28A 109.9
C21 C28 H28A 109.9
C25 C28 H28B 109.9
C21 C28 H28B 109.9
H28A C28 H28B 108.3
C30 C29 C32 108.1(8)
C30 C29 Au1 70.8(4)
C32 C29 Au1 104.9(5)
C30 C29 H29 118(6)
C32 C29 H29 128(6)
Au1 C29 H29 112(6)
C29 C30 C31 108.2(7)
C29 C30 Au1 71.1(5)
C31 C30 Au1 107.6(5)
C29 C30 H30 123(7)
C31 C30 H30 123(6)
Au1 C30 H30 112(7)
O1 C31 N2 125.6(8)
O1 C31 C30 129.8(8)
N2 C31 C30 104.5(7)
O2 C32 N2 124.8(7)
O2 C32 C29 128.7(8)
N2 C32 C29 106.4(7)
C38 C33 C34 120.2(8)
C38 C33 N2 121.0(8)
C34 C33 N2 118.8(7)
C35 C34 C33 120.2(8)
C35 C34 H34 119.9
C33 C34 H34 119.9
C34 C35 C36 119.8(9)
C34 C35 H35 120.1
C36 C35 H35 120.1
C37 C36 C35 120.2(9)
C37 C36 H36 119.9
C35 C36 H36 119.9
C36 C37 C38 121.7(9)
C36 C37 H37 119.1
C38 C37 H37 119.1
C33 C38 C37 117.9(9)
C33 C38 H38 121.1
C37 C38 H38 121.1
C8 N1 C6 109.7(6)
C8 N1 C7 110.5(6)
C6 N1 C7 111.0(5)
C8 N1 Au1 108.5(5)
C6 N1 Au1 111.9(4)
C7 N1 Au1 105.2(5)
C32 N2 C31 112.4(7)
C32 N2 C33 123.1(6)
C31 N2 C33 124.3(6)
F5 Sb1 F4 90.2(8)
F5 Sb1 F2 90.1(8)
F4 Sb1 F2 174.1(8)
F5 Sb1 F1 95.3(8)
F4 Sb1 F1 95.5(7)
F2 Sb1 F1 90.3(8)
F5 Sb1 F6 176.0(8)
F4 Sb1 F6 87.5(7)
F2 Sb1 F6 91.9(7)
F1 Sb1 F6 88.2(7)
F5 Sb1 F3 91.6(8)
F4 Sb1 F3 86.9(7)
F2 Sb1 F3 87.2(6)
F1 Sb1 F3 172.7(8)
F6 Sb1 F3 85.0(7)
F4' Sb1' F5' 93.5(10)
F4' Sb1' F6' 88.7(9)
F5' Sb1' F6' 177.5(10)
F4' Sb1' F2' 175.0(11)
F5' Sb1' F2' 90.8(9)
F6' Sb1' F2' 87.0(9)
F4' Sb1' F1' 92.1(9)
F5' Sb1' F1' 89.3(9)
F6' Sb1' F1' 89.4(9)
F2' Sb1' F1' 90.4(9)
F4' Sb1' F3' 89.2(9)
F5' Sb1' F3' 91.1(9)
F6' Sb1' F3' 90.1(9)
F2' Sb1' F3' 88.2(8)
F1' Sb1' F3' 178.6(10)
C1 P1 C9 104.9(3)
C1 P1 C19 109.9(3)
C9 P1 C19 115.9(3)
C1 P1 Au1 99.8(2)
C9 P1 Au1 114.5(2)
C19 P1 Au1 110.3(2)
C30 Au1 C29 38.1(3)
C30 Au1 N1 145.6(3)
C29 Au1 N1 107.6(3)
C30 Au1 P1 128.0(2)
C29 Au1 P1 166.1(3)
N1 Au1 P1 86.16(16)

loop_
_geom_bond_atom_site_label_1
_geom_bond_atom_site_label_2
_geom_bond_distance
C1 C2 1.380(10)
C1 C6 1.402(10)
C1 P1 1.832(7)
C2 C3 1.377(11)
C2 H2 0.95
C3 C4 1.371(11)
C3 H3 0.95
C4 C5 1.400(11)
C4 H4 0.95
C5 C6 1.389(10)
C5 H5 0.95
C6 N1 1.491(9)
C7 N1 1.499(9)
C7 H7A 0.98
C7 H7B 0.98
C7 H7C 0.98
C8 N1 1.471(9)
C8 H8A 0.98
C8 H8B 0.98
C8 H8C 0.98
C9 C12 1.537(10)
C9 C17 1.549(10)
C9 C10 1.556(9)
C9 P1 1.849(7)
C10 C11 1.528(10)
C10 H10A 0.99
C10 H10B 0.99
C11 C18 1.524(12)
C11 C16 1.533(11)
C11 H11 1
C12 C15 1.538(9)
C12 H12A 0.99
C12 H12B 0.99
C13 C14 1.523(12)
C13 C18 1.523(11)
C13 C17 1.530(10)
C13 H13 1
C14 C15 1.513(11)
C14 H14A 0.99
C14 H14B 0.99
C15 C16 1.532(10)
C15 H15 1
C16 H16A 0.99
C16 H16B 0.99
C17 H17A 0.99
C17 H17B 0.99
C18 H18A 0.99
C18 H18B 0.99
C19 C24 1.527(10)
C19 C26 1.535(10)
C19 C27 1.550(10)
C19 P1 1.862(7)
C20 C23 1.502(14)
C20 C25 1.512(13)
C20 H20A 0.99
C20 H20B 0.99
C21 C28 1.500(15)
C21 C22 1.518(15)
C21 C24 1.543(11)
C21 H21 1
C22 C23 1.527(15)
C22 H22A 0.99
C22 H22B 0.99
C23 C27 1.541(11)
C23 H23 1
C24 H24A 0.99
C24 H24B 0.99
C25 C28 1.499(14)
C25 C26 1.560(11)
C25 H25 1
C26 H26A 0.99
C26 H26B 0.99
C27 H27A 0.99
C27 H27B 0.99
C28 H28A 0.99
C28 H28B 0.99
C29 C30 1.394(12)
C29 C32 1.480(11)
C29 Au1 2.136(7)
C29 H29 0.85(8)
C30 C31 1.510(12)
C30 Au1 2.133(8)
C30 H30 0.85(10)
C31 O1 1.180(10)
C31 N2 1.407(10)
C32 O2 1.207(9)
C32 N2 1.394(10)
C33 C38 1.375(12)
C33 C34 1.395(12)
C33 N2 1.436(10)
C34 C35 1.362(12)
C34 H34 0.95
C35 C36 1.390(14)
C35 H35 0.95
C36 C37 1.328(14)
C36 H36 0.95
C37 C38 1.413(13)
C37 H37 0.95
C38 H38 0.95
N1 Au1 2.234(6)
Sb1 F5 1.793(13)
Sb1 F4 1.819(12)
Sb1 F2 1.829(12)
Sb1 F1 1.847(13)
Sb1 F6 1.855(12)
Sb1 F3 1.902(12)
Sb1' F4' 1.789(15)
Sb1' F5' 1.807(15)
Sb1' F6' 1.842(15)
Sb1' F2' 1.858(15)
Sb1' F1' 1.864(15)
Sb1' F3' 1.875(14)
P1 Au1 2.3339(17)
